data_7708546
loop_
_publ_author_name
'Poirot, Alexandre'
'Vanucci-Bacqu\'e, Corinne'
'Delavaux-Nicot, B\'eatrice'
'Leygue, Nadine'
'Saffon-Merceron, Nathalie'
'Alary, Fabienne'
'Bedos-Belval, Florence'
'Benoist, Eric'
'Fery-Forgues, Suzanne'

_publ_section_title
;
 Phenyl-pyta-tricarbonylrhenium(I) complexes: combining a simplified
 structure and steric hindrance to modulate the photoluminescence
 properties.
;
_journal_name_full 'Dalton transactions (Cambridge, England : 2003)'
_journal_paper_doi 10.1039/d1dt02161c
_journal_year 2021
_chemical_formula_sum 'C27 H25 Cl4 N4 O3 Re'
_chemical_formula_weight 781.51
_space_group_crystal_system monoclinic
_space_group_IT_number 14
_space_group_name_Hall '-P 2yn'
_space_group_name_H-M_alt 'P 1 21/n 1'
_atom_sites_solution_hydrogens geom
_atom_sites_solution_primary dual
_atom_sites_solution_secondary difmap
_audit_creation_method SHELXL-2018/3
_audit_update_record
;
2021-06-11 deposited with the CCDC.	2021-09-02 downloaded from the CCDC.
;
_cell_angle_alpha 90
_cell_angle_beta 112.3536(18)
_cell_angle_gamma 90
_cell_formula_units_Z 4
_cell_length_a 16.9598(9)
_cell_length_b 10.7879(5)
_cell_length_c 17.1754(8)
_cell_measurement_reflns_used 9983
_cell_measurement_temperature 193(2)
_cell_measurement_theta_max 28.28
_cell_measurement_theta_min 2.87
_cell_volume 2906.3(2)
_computing_cell_refinement 'Bruker SAINT'
_computing_data_collection 'Bruker APEX3'
_computing_data_reduction 'Bruker SAINT'
_computing_molecular_graphics 'Bruker SHELXTL'
_computing_publication_material 'Bruker SHELXTL'
_computing_structure_refinement 'SHELXL-2018/3 (Sheldrick, 2018)'
_computing_structure_solution 'SHELXT (Sheldrick 2015)'
_diffrn_ambient_temperature 193(2)
_diffrn_detector_area_resol_mean 7.3910
_diffrn_measured_fraction_theta_full 0.995
_diffrn_measured_fraction_theta_max 0.996
_diffrn_measurement_device_type 'Bruker D8-Venture Photon III-C14 detector'
_diffrn_measurement_method 'phi and omega scans'
_diffrn_radiation_type MoK\a
_diffrn_radiation_wavelength 0.71073
_diffrn_reflns_av_R_equivalents 0.0329
_diffrn_reflns_av_unetI/netI 0.0115
_diffrn_reflns_Laue_measured_fraction_full 0.995
_diffrn_reflns_Laue_measured_fraction_max 0.996
_diffrn_reflns_limit_h_max 22
_diffrn_reflns_limit_h_min -22
_diffrn_reflns_limit_k_max 14
_diffrn_reflns_limit_k_min -14
_diffrn_reflns_limit_l_max 22
_diffrn_reflns_limit_l_min -22
_diffrn_reflns_number 145772
_diffrn_reflns_point_group_measured_fraction_full 0.995
_diffrn_reflns_point_group_measured_fraction_max 0.996
_diffrn_reflns_theta_full 25.242
_diffrn_reflns_theta_max 28.308
_diffrn_reflns_theta_min 3.049
_diffrn_source 'fine-focus sealed tube'
_exptl_absorpt_coefficient_mu 4.585
_exptl_absorpt_correction_T_max 0.7457
_exptl_absorpt_correction_T_min 0.5799
_exptl_absorpt_correction_type multi-scan
_exptl_absorpt_process_details 'SADABS (Bruker-AXS)'
_exptl_crystal_colour yellow
_exptl_crystal_density_diffrn 1.786
_exptl_crystal_description plate
_exptl_crystal_F_000 1528
_exptl_crystal_size_max 0.200
_exptl_crystal_size_mid 0.200
_exptl_crystal_size_min 0.100
_refine_diff_density_max 1.026
_refine_diff_density_min -1.138
_refine_diff_density_rms 0.104
_refine_ls_extinction_method none
_refine_ls_goodness_of_fit_ref 1.077
_refine_ls_hydrogen_treatment constr
_refine_ls_matrix_type full
_refine_ls_number_parameters 427
_refine_ls_number_reflns 7201
_refine_ls_number_restraints 360
_refine_ls_restrained_S_all 1.243
_refine_ls_R_factor_all 0.0268
_refine_ls_R_factor_gt 0.0239
_refine_ls_shift/su_max 0.008
_refine_ls_shift/su_mean 0.000
_refine_ls_structure_factor_coef Fsqd
_refine_ls_weighting_details 'w=1/[\s^2^(Fo^2^)+(0.0409P)^2^+3.8183P] where P=(Fo^2^+2Fc^2^)/3'
_refine_ls_weighting_scheme calc
_refine_ls_wR_factor_gt 0.0679
_refine_ls_wR_factor_ref 0.0700
_reflns_Friedel_coverage 0.000
_reflns_number_gt 6607
_reflns_number_total 7201
_reflns_threshold_expression 'I > 2\s(I)'
_cod_data_source_file d1dt02161c2.cif
_cod_data_source_block 3
_cod_original_sg_symbol_H-M 'P 21/n'
_cod_database_code 7708546
_shelx_shelxl_version_number 2018/3
_shelx_space_group_comment
; 
The symmetry employed for this shelxl refinement is uniquely defined 
by the following loop, which should always be used as a source of 
symmetry information in preference to the above space-group names. 
They are only intended as comments. 
;
_shelx_estimated_absorpt_t_min 0.461
_shelx_estimated_absorpt_t_max 0.657
_exptl_absorpt_special_details
;
SADABS-2016/2 Krause, L., Herbst-Irmer, R., Sheldrick G.M. & Stalke D.,
 J. Appl. Cryst. 48 (2015) 3-10.
;

loop_
_space_group_symop_operation_xyz
'x, y, z'
'-x+1/2, y+1/2, -z+1/2'
'-x, -y, -z'
'x-1/2, -y-1/2, z-1/2'

loop_
_atom_site_label
_atom_site_type_symbol
_atom_site_fract_x
_atom_site_fract_y
_atom_site_fract_z
_atom_site_U_iso_or_equiv
_atom_site_adp_type
_atom_site_occupancy
_atom_site_site_symmetry_order
_atom_site_calc_flag
_atom_site_refinement_flags_posn
_atom_site_refinement_flags_adp
_atom_site_refinement_flags_occupancy
_atom_site_disorder_assembly
_atom_site_disorder_group
Re1 Re 1.07353(2) 0.22508(2) 0.70414(2) 0.02697(5) Uani 1 1 d . . . . .
Cl1 Cl 1.17040(4) 0.38595(7) 0.68889(4) 0.03436(15) Uani 1 1 d . . . . .
O1 O 1.21044(17) 0.1287(3) 0.86751(15) 0.0539(7) Uani 1 1 d . . . . .
O2 O 0.9567(2) 0.0211(3) 0.72314(18) 0.0649(8) Uani 1 1 d . . . . .
O3 O 1.0072(2) 0.3941(3) 0.80895(19) 0.0680(9) Uani 1 1 d . . . . .
N1 N 1.11073(15) 0.1202(2) 0.61336(14) 0.0270(4) Uani 1 1 d . . . . .
N2 N 0.99305(15) 0.2909(2) 0.58162(15) 0.0288(5) Uani 1 1 d . . . . .
N3 N 0.93297(16) 0.3832(3) 0.55461(16) 0.0365(6) Uani 1 1 d . . . . .
N4 N 0.96179(15) 0.3138(2) 0.44698(14) 0.0282(5) Uani 1 1 d . . . . .
C1 C 1.1582(2) 0.1640(3) 0.80583(19) 0.0362(6) Uani 1 1 d . . . . .
C2 C 0.9994(2) 0.0974(3) 0.71423(19) 0.0411(7) Uani 1 1 d . . . . .
C3 C 1.0330(2) 0.3311(3) 0.77023(19) 0.0404(7) Uani 1 1 d . . . . .
C4 C 1.16862(19) 0.0284(3) 0.63420(19) 0.0337(6) Uani 1 1 d . . . . .
H4 H 1.197860 0.008871 0.692040 0.040 Uiso 1 1 calc R U . . .
C5 C 1.1873(2) -0.0388(3) 0.5749(2) 0.0365(6) Uani 1 1 d . . . . .
H5 H 1.228862 -0.102795 0.591920 0.044 Uiso 1 1 calc R U . . .
C6 C 1.1451(2) -0.0119(3) 0.4907(2) 0.0350(6) Uani 1 1 d . . . . .
H6 H 1.156007 -0.058616 0.448995 0.042 Uiso 1 1 calc R U . . .
C7 C 1.08615(19) 0.0847(3) 0.46758(18) 0.0313(6) Uani 1 1 d . . . . .
H7 H 1.057025 0.106029 0.410034 0.038 Uiso 1 1 calc R U . . .
C8 C 1.07091(17) 0.1490(2) 0.53029(17) 0.0261(5) Uani 1 1 d . . . . .
C9 C 1.00996(17) 0.2496(3) 0.51693(16) 0.0257(5) Uani 1 1 d . . . . .
C10 C 0.9153(2) 0.3944(3) 0.47371(18) 0.0361(6) Uani 1 1 d . . . . .
H10 H 0.875014 0.451470 0.438052 0.043 Uiso 1 1 calc R U . . .
C11 C 0.95487(19) 0.3004(3) 0.36093(17) 0.0284(5) Uani 1 1 d . . . . .
C12 C 0.8783(2) 0.2567(3) 0.30248(18) 0.0317(6) Uani 1 1 d . . . . .
H12 H 0.832892 0.235184 0.319416 0.038 Uiso 1 1 calc R U . . .
C13 C 0.8690(2) 0.2449(3) 0.21934(19) 0.0346(6) Uani 1 1 d . . . . .
H13 H 0.816862 0.213865 0.179404 0.042 Uiso 1 1 calc R U . . .
C14 C 0.9344(2) 0.2777(3) 0.19263(18) 0.0294(6) Uani 1 1 d . . . . .
C15 C 1.01079(19) 0.3208(3) 0.25300(18) 0.0332(6) Uani 1 1 d . . . . .
H15 H 1.056682 0.341499 0.236556 0.040 Uiso 1 1 calc R U . . .
C16 C 1.02086(18) 0.3341(3) 0.33694(18) 0.0336(6) Uani 1 1 d . . . . .
H16 H 1.072510 0.365910 0.377171 0.040 Uiso 1 1 calc R U . . .
C17 C 0.9182(2) 0.2665(3) 0.09875(18) 0.0303(6) Uani 1 1 d . . . . .
C18 C 0.8378(2) 0.3407(3) 0.04816(18) 0.0363(6) Uani 1 1 d . . . . .
H18A H 0.846822 0.429113 0.064586 0.044 Uiso 1 1 calc R U . . .
H18B H 0.789228 0.309893 0.061188 0.044 Uiso 1 1 calc R U . . .
C19 C 0.8168(2) 0.3284(4) -0.04683(19) 0.0439(8) Uani 1 1 d . . . . .
H19 H 0.764139 0.377030 -0.078585 0.053 Uiso 1 1 calc R U . . .
C20 C 0.8018(3) 0.1920(4) -0.0722(2) 0.0502(9) Uani 1 1 d . . . . .
H20A H 0.787196 0.183495 -0.133539 0.060 Uiso 1 1 calc R U . . .
H20B H 0.753677 0.159347 -0.059147 0.060 Uiso 1 1 calc R U . . .
C21 C 0.8835(3) 0.1183(4) -0.0234(2) 0.0488(9) Uani 1 1 d . . . . .
H21 H 0.874511 0.029118 -0.040252 0.059 Uiso 1 1 calc R U . . .
C22 C 0.9574(3) 0.1701(4) -0.0438(2) 0.0562(10) Uani 1 1 d . . . . .
H22A H 1.009788 0.121881 -0.013488 0.067 Uiso 1 1 calc R U . . .
H22B H 0.944042 0.162819 -0.104935 0.067 Uiso 1 1 calc R U . . .
C23 C 0.9718(2) 0.3061(4) -0.0173(2) 0.0468(8) Uani 1 1 d . . . . .
H23 H 1.020541 0.339451 -0.030162 0.056 Uiso 1 1 calc R U . . .
C24 C 0.9923(2) 0.3171(3) 0.07733(19) 0.0386(7) Uani 1 1 d . . . . .
H24A H 1.002529 0.405154 0.094537 0.046 Uiso 1 1 calc R U . . .
H24B H 1.044905 0.269969 0.108890 0.046 Uiso 1 1 calc R U . . .
C25 C 0.9041(2) 0.1297(3) 0.0715(2) 0.0415(7) Uani 1 1 d . . . . .
H25A H 0.956144 0.081396 0.103149 0.050 Uiso 1 1 calc R U . . .
H25B H 0.856519 0.095291 0.084708 0.050 Uiso 1 1 calc R U . . .
C26 C 0.8912(3) 0.3794(4) -0.0665(2) 0.0490(9) Uani 1 1 d . . . . .
H26A H 0.878265 0.372475 -0.127628 0.059 Uiso 1 1 calc R U . . .
H26B H 0.900037 0.468056 -0.050707 0.059 Uiso 1 1 calc R U . . .
C27 C 0.2607(10) 0.2001(10) 0.1550(7) 0.094(3) Uani 0.5 1 d D U P A 1
H27 H 0.320118 0.167792 0.171512 0.113 Uiso 0.5 1 calc R U P A 1
Cl2 Cl 0.20037(19) 0.1195(3) 0.20373(18) 0.0665(7) Uani 0.5 1 d D U P A 1
Cl3 Cl 0.2566(4) 0.3561(4) 0.1813(3) 0.1034(14) Uani 0.5 1 d D U P A 1
Cl4 Cl 0.2079(6) 0.2277(8) 0.0431(4) 0.140(3) Uani 0.5 1 d D U P A 1
C27' C 0.2164(14) 0.209(2) 0.0650(12) 0.132(4) Uani 0.25 1 d D U P B 2
H27' H 0.163243 0.158008 0.043747 0.158 Uiso 0.25 1 calc R U P B 2
Cl2' Cl 0.3099(5) 0.1426(8) 0.1304(5) 0.1092(19) Uani 0.25 1 d D U P B 2
Cl3' Cl 0.2201(7) 0.3396(11) 0.1251(8) 0.149(3) Uani 0.25 1 d D U P B 2
Cl4' Cl 0.2535(12) 0.2753(16) -0.0064(10) 0.218(4) Uani 0.25 1 d D U P B 2
C27" C 0.2796(17) 0.1949(16) 0.1442(8) 0.084(3) Uani 0.25 1 d D U P C 3
H27" H 0.335771 0.161335 0.147479 0.101 Uiso 0.25 1 calc R U P C 3
Cl2" Cl 0.2487(6) 0.0899(6) 0.1982(3) 0.096(2) Uani 0.25 1 d D U P C 3
Cl3" Cl 0.3069(5) 0.3260(8) 0.1965(4) 0.0785(18) Uani 0.25 1 d D U P C 3
Cl4" Cl 0.2214(6) 0.1928(10) 0.0398(5) 0.0729(18) Uani 0.25 1 d D U P C 3

loop_
_atom_site_aniso_label
_atom_site_aniso_U_11
_atom_site_aniso_U_22
_atom_site_aniso_U_33
_atom_site_aniso_U_23
_atom_site_aniso_U_13
_atom_site_aniso_U_12
Re1 0.03181(7) 0.03027(7) 0.01646(6) 0.00009(4) 0.00651(5) 0.00095(4)
Cl1 0.0340(3) 0.0306(3) 0.0313(3) 0.0031(3) 0.0043(3) -0.0016(3)
O1 0.0508(14) 0.0694(18) 0.0295(12) 0.0165(12) 0.0017(10) 0.0044(13)
O2 0.0742(19) 0.079(2) 0.0452(15) -0.0089(14) 0.0263(14) -0.0364(17)
O3 0.115(3) 0.0566(17) 0.0554(17) -0.0006(14) 0.0585(18) 0.0154(17)
N1 0.0316(11) 0.0255(10) 0.0216(10) 0.0007(8) 0.0076(9) -0.0005(9)
N2 0.0288(11) 0.0342(12) 0.0203(11) -0.0035(9) 0.0058(9) 0.0030(9)
N3 0.0349(12) 0.0447(15) 0.0246(11) -0.0023(10) 0.0053(10) 0.0125(11)
N4 0.0330(11) 0.0304(11) 0.0181(10) 0.0010(9) 0.0061(9) 0.0031(10)
C1 0.0425(16) 0.0367(15) 0.0274(13) 0.0024(12) 0.0109(12) -0.0024(13)
C2 0.0503(18) 0.0507(19) 0.0233(13) -0.0035(13) 0.0152(13) -0.0086(15)
C3 0.059(2) 0.0412(17) 0.0244(13) 0.0025(13) 0.0193(13) 0.0036(15)
C4 0.0372(14) 0.0294(13) 0.0313(14) 0.0056(11) 0.0093(11) 0.0033(11)
C5 0.0408(16) 0.0276(13) 0.0431(17) 0.0028(12) 0.0181(13) 0.0051(12)
C6 0.0433(16) 0.0287(13) 0.0382(15) -0.0036(12) 0.0214(13) 0.0014(12)
C7 0.0370(14) 0.0314(13) 0.0260(13) -0.0034(11) 0.0125(11) -0.0007(11)
C8 0.0285(12) 0.0250(12) 0.0237(12) -0.0004(10) 0.0089(10) -0.0010(10)
C9 0.0269(12) 0.0287(12) 0.0185(12) -0.0009(10) 0.0052(10) -0.0002(10)
C10 0.0375(15) 0.0411(16) 0.0238(13) 0.0002(12) 0.0048(11) 0.0109(13)
C11 0.0350(14) 0.0301(13) 0.0161(11) 0.0020(10) 0.0054(10) 0.0017(11)
C12 0.0334(14) 0.0385(14) 0.0213(13) 0.0008(11) 0.0081(11) -0.0072(12)
C13 0.0367(15) 0.0434(16) 0.0209(13) -0.0008(12) 0.0077(12) -0.0103(13)
C14 0.0350(14) 0.0295(14) 0.0235(13) 0.0018(10) 0.0110(11) -0.0002(11)
C15 0.0315(13) 0.0419(16) 0.0262(13) 0.0005(12) 0.0109(11) -0.0021(12)
C16 0.0309(13) 0.0410(16) 0.0245(13) -0.0020(12) 0.0054(10) -0.0057(12)
C17 0.0377(15) 0.0325(14) 0.0212(13) 0.0002(10) 0.0119(11) -0.0007(11)
C18 0.0433(16) 0.0415(16) 0.0252(13) 0.0034(12) 0.0142(12) 0.0093(13)
C19 0.0480(18) 0.059(2) 0.0231(14) 0.0083(14) 0.0114(13) 0.0125(17)
C20 0.056(2) 0.066(2) 0.0235(15) -0.0083(15) 0.0085(14) -0.0038(19)
C21 0.067(2) 0.0415(18) 0.0313(16) -0.0116(14) 0.0110(15) 0.0045(17)
C22 0.067(2) 0.069(3) 0.0344(17) -0.0089(18) 0.0207(17) 0.018(2)
C23 0.0510(19) 0.066(2) 0.0304(16) 0.0001(16) 0.0229(14) 0.0047(17)
C24 0.0435(16) 0.0483(18) 0.0277(14) -0.0002(13) 0.0175(12) -0.0018(14)
C25 0.0543(19) 0.0349(15) 0.0288(14) -0.0031(12) 0.0085(13) 0.0004(14)
C26 0.064(2) 0.060(2) 0.0259(14) 0.0091(15) 0.0204(15) 0.0078(18)
C27 0.103(5) 0.093(4) 0.082(4) -0.004(4) 0.030(4) -0.007(4)
Cl2 0.0760(16) 0.0537(13) 0.0496(12) 0.0088(10) 0.0012(12) -0.0116(12)
Cl3 0.174(4) 0.0647(18) 0.088(3) -0.0193(18) 0.069(3) -0.033(3)
Cl4 0.149(5) 0.192(6) 0.071(3) 0.022(3) 0.033(3) -0.049(4)
C27' 0.128(5) 0.133(5) 0.116(5) -0.003(5) 0.026(5) -0.012(5)
Cl2' 0.098(4) 0.118(5) 0.129(4) -0.042(4) 0.062(3) -0.011(3)
Cl3' 0.138(6) 0.127(5) 0.156(6) 0.023(5) 0.028(5) -0.004(5)
Cl4' 0.219(9) 0.245(9) 0.174(7) 0.017(6) 0.057(7) -0.026(8)
C27" 0.096(5) 0.094(5) 0.069(4) -0.013(4) 0.039(4) -0.007(5)
Cl2" 0.145(5) 0.059(3) 0.036(2) 0.006(2) -0.020(3) -0.042(4)
Cl3" 0.090(4) 0.089(4) 0.055(3) -0.011(3) 0.025(3) -0.036(3)
Cl4" 0.074(3) 0.112(4) 0.036(2) -0.036(3) 0.025(2) -0.040(3)

loop_
_atom_type_symbol
_atom_type_description
_atom_type_scat_dispersion_real
_atom_type_scat_dispersion_imag
_atom_type_scat_source
C C 0.0033 0.0016 'International Tables Vol C Tables 4.2.6.8 and 6.1.1.4'
H H 0.0000 0.0000 'International Tables Vol C Tables 4.2.6.8 and 6.1.1.4'
Cl Cl 0.1484 0.1585 'International Tables Vol C Tables 4.2.6.8 and 6.1.1.4'
N N 0.0061 0.0033 'International Tables Vol C Tables 4.2.6.8 and 6.1.1.4'
O O 0.0106 0.0060 'International Tables Vol C Tables 4.2.6.8 and 6.1.1.4'
Re Re -1.0185 7.2310 'International Tables Vol C Tables 4.2.6.8 and 6.1.1.4'

loop_
_geom_angle_atom_site_label_1
_geom_angle_atom_site_label_2
_geom_angle_atom_site_label_3
_geom_angle
_geom_angle_site_symmetry_1
_geom_angle_site_symmetry_3
_geom_angle_publ_flag
C1 Re1 C3 88.80(14) . . ?
C1 Re1 C2 87.74(14) . . ?
C3 Re1 C2 88.85(15) . . ?
C1 Re1 N2 171.12(12) . . ?
C3 Re1 N2 98.37(12) . . ?
C2 Re1 N2 97.59(12) . . ?
C1 Re1 N1 98.73(11) . . ?
C3 Re1 N1 172.05(11) . . ?
C2 Re1 N1 93.98(12) . . ?
N2 Re1 N1 73.91(9) . . ?
C1 Re1 Cl1 92.30(10) . . ?
C3 Re1 Cl1 92.66(11) . . ?
C2 Re1 Cl1 178.49(11) . . ?
N2 Re1 Cl1 82.19(7) . . ?
N1 Re1 Cl1 84.53(6) . . ?
C4 N1 C8 117.9(2) . . ?
C4 N1 Re1 124.51(19) . . ?
C8 N1 Re1 117.58(18) . . ?
C9 N2 N3 109.3(2) . . ?
C9 N2 Re1 116.78(19) . . ?
N3 N2 Re1 133.20(18) . . ?
C10 N3 N2 105.4(2) . . ?
C9 N4 C10 104.9(2) . . ?
C9 N4 C11 129.9(2) . . ?
C10 N4 C11 125.1(2) . . ?
O1 C1 Re1 178.8(3) . . ?
O2 C2 Re1 177.7(3) . . ?
O3 C3 Re1 178.7(4) . . ?
N1 C4 C5 122.6(3) . . ?
N1 C4 H4 118.7 . . ?
C5 C4 H4 118.7 . . ?
C6 C5 C4 119.3(3) . . ?
C6 C5 H5 120.3 . . ?
C4 C5 H5 120.3 . . ?
C5 C6 C7 119.1(3) . . ?
C5 C6 H6 120.4 . . ?
C7 C6 H6 120.4 . . ?
C8 C7 C6 118.6(3) . . ?
C8 C7 H7 120.7 . . ?
C6 C7 H7 120.7 . . ?
N1 C8 C7 122.4(3) . . ?
N1 C8 C9 112.0(2) . . ?
C7 C8 C9 125.6(3) . . ?
N2 C9 N4 108.7(2) . . ?
N2 C9 C8 119.1(2) . . ?
N4 C9 C8 132.2(3) . . ?
N3 C10 N4 111.7(3) . . ?
N3 C10 H10 124.2 . . ?
N4 C10 H10 124.2 . . ?
C16 C11 C12 121.0(3) . . ?
C16 C11 N4 121.3(3) . . ?
C12 C11 N4 117.7(3) . . ?
C13 C12 C11 119.2(3) . . ?
C13 C12 H12 120.4 . . ?
C11 C12 H12 120.4 . . ?
C12 C13 C14 121.5(3) . . ?
C12 C13 H13 119.2 . . ?
C14 C13 H13 119.2 . . ?
C15 C14 C13 118.0(3) . . ?
C15 C14 C17 123.4(3) . . ?
C13 C14 C17 118.6(3) . . ?
C16 C15 C14 121.1(3) . . ?
C16 C15 H15 119.5 . . ?
C14 C15 H15 119.5 . . ?
C11 C16 C15 119.2(3) . . ?
C11 C16 H16 120.4 . . ?
C15 C16 H16 120.4 . . ?
C18 C17 C14 108.7(2) . . ?
C18 C17 C24 108.1(3) . . ?
C14 C17 C24 112.8(2) . . ?
C18 C17 C25 109.1(3) . . ?
C14 C17 C25 109.8(2) . . ?
C24 C17 C25 108.3(3) . . ?
C17 C18 C19 110.7(3) . . ?
C17 C18 H18A 109.5 . . ?
C19 C18 H18A 109.5 . . ?
C17 C18 H18B 109.5 . . ?
C19 C18 H18B 109.5 . . ?
H18A C18 H18B 108.1 . . ?
C26 C19 C20 110.2(3) . . ?
C26 C19 C18 109.0(3) . . ?
C20 C19 C18 109.4(3) . . ?
C26 C19 H19 109.4 . . ?
C20 C19 H19 109.4 . . ?
C18 C19 H19 109.4 . . ?
C19 C20 C21 108.9(3) . . ?
C19 C20 H20A 109.9 . . ?
C21 C20 H20A 109.9 . . ?
C19 C20 H20B 109.9 . . ?
C21 C20 H20B 109.9 . . ?
H20A C20 H20B 108.3 . . ?
C22 C21 C25 109.8(3) . . ?
C22 C21 C20 109.4(3) . . ?
C25 C21 C20 109.4(3) . . ?
C22 C21 H21 109.4 . . ?
C25 C21 H21 109.4 . . ?
C20 C21 H21 109.4 . . ?
C23 C22 C21 109.6(3) . . ?
C23 C22 H22A 109.8 . . ?
C21 C22 H22A 109.8 . . ?
C23 C22 H22B 109.8 . . ?
C21 C22 H22B 109.8 . . ?
H22A C22 H22B 108.2 . . ?
C26 C23 C22 108.9(3) . . ?
C26 C23 C24 110.0(3) . . ?
C22 C23 C24 109.7(3) . . ?
C26 C23 H23 109.4 . . ?
C22 C23 H23 109.4 . . ?
C24 C23 H23 109.4 . . ?
C23 C24 C17 110.5(3) . . ?
C23 C24 H24A 109.6 . . ?
C17 C24 H24A 109.6 . . ?
C23 C24 H24B 109.6 . . ?
C17 C24 H24B 109.6 . . ?
H24A C24 H24B 108.1 . . ?
C21 C25 C17 110.2(3) . . ?
C21 C25 H25A 109.6 . . ?
C17 C25 H25A 109.6 . . ?
C21 C25 H25B 109.6 . . ?
C17 C25 H25B 109.6 . . ?
H25A C25 H25B 108.1 . . ?
C23 C26 C19 109.4(3) . . ?
C23 C26 H26A 109.8 . . ?
C19 C26 H26A 109.8 . . ?
C23 C26 H26B 109.8 . . ?
C19 C26 H26B 109.8 . . ?
H26A C26 H26B 108.2 . . ?
Cl3 C27 Cl2 105.2(7) . . ?
Cl3 C27 Cl4 93.6(7) . . ?
Cl2 C27 Cl4 116.1(8) . . ?
Cl3 C27 H27 113.3 . . ?
Cl2 C27 H27 113.3 . . ?
Cl4 C27 H27 113.3 . . ?
Cl2' C27' Cl4' 98.2(13) . . ?
Cl2' C27' Cl3' 97.7(11) . . ?
Cl4' C27' Cl3' 98.5(13) . . ?
Cl2' C27' H27' 119.3 . . ?
Cl4' C27' H27' 119.3 . . ?
Cl3' C27' H27' 119.3 . . ?
Cl3" C27" Cl2" 111.2(9) . . ?
Cl3" C27" Cl4" 121.5(11) . . ?
Cl2" C27" Cl4" 113.7(10) . . ?
Cl3" C27" H27" 102.5 . . ?
Cl2" C27" H27" 102.5 . . ?
Cl4" C27" H27" 102.5 . . ?

loop_
_geom_bond_atom_site_label_1
_geom_bond_atom_site_label_2
_geom_bond_distance
_geom_bond_site_symmetry_2
_geom_bond_publ_flag
Re1 C1 1.908(3) . ?
Re1 C3 1.914(3) . ?
Re1 C2 1.916(3) . ?
Re1 N2 2.147(2) . ?
Re1 N1 2.204(2) . ?
Re1 Cl1 2.4712(7) . ?
O1 C1 1.156(4) . ?
O2 C2 1.144(4) . ?
O3 C3 1.147(4) . ?
N1 C4 1.344(4) . ?
N1 C8 1.362(3) . ?
N2 C9 1.326(4) . ?
N2 N3 1.373(3) . ?
N3 C10 1.311(4) . ?
N4 C9 1.358(3) . ?
N4 C10 1.365(4) . ?
N4 C11 1.445(3) . ?
C4 C5 1.382(4) . ?
C4 H4 0.9500 . ?
C5 C6 1.378(5) . ?
C5 H5 0.9500 . ?
C6 C7 1.393(4) . ?
C6 H6 0.9500 . ?
C7 C8 1.386(4) . ?
C7 H7 0.9500 . ?
C8 C9 1.456(4) . ?
C10 H10 0.9500 . ?
C11 C16 1.380(4) . ?
C11 C12 1.387(4) . ?
C12 C13 1.381(4) . ?
C12 H12 0.9500 . ?
C13 C14 1.397(4) . ?
C13 H13 0.9500 . ?
C14 C15 1.396(4) . ?
C14 C17 1.534(4) . ?
C15 C16 1.393(4) . ?
C15 H15 0.9500 . ?
C16 H16 0.9500 . ?
C17 C18 1.533(4) . ?
C17 C24 1.538(4) . ?
C17 C25 1.539(4) . ?
C18 C19 1.538(4) . ?
C18 H18A 0.9900 . ?
C18 H18B 0.9900 . ?
C19 C26 1.528(5) . ?
C19 C20 1.528(6) . ?
C19 H19 1.0000 . ?
C20 C21 1.540(6) . ?
C20 H20A 0.9900 . ?
C20 H20B 0.9900 . ?
C21 C22 1.529(6) . ?
C21 C25 1.536(4) . ?
C21 H21 1.0000 . ?
C22 C23 1.527(6) . ?
C22 H22A 0.9900 . ?
C22 H22B 0.9900 . ?
C23 C26 1.526(5) . ?
C23 C24 1.532(4) . ?
C23 H23 1.0000 . ?
C24 H24A 0.9900 . ?
C24 H24B 0.9900 . ?
C25 H25A 0.9900 . ?
C25 H25B 0.9900 . ?
C26 H26A 0.9900 . ?
C26 H26B 0.9900 . ?
C27 Cl3 1.751(11) . ?
C27 Cl2 1.775(11) . ?
C27 Cl4 1.810(11) . ?
C27 H27 1.0000 . ?
C27' Cl2' 1.714(16) . ?
C27' Cl4' 1.730(16) . ?
C27' Cl3' 1.732(16) . ?
C27' H27' 1.0000 . ?
C27" Cl3" 1.646(13) . ?
C27" Cl2" 1.671(13) . ?
C27" Cl4" 1.685(13) . ?
C27" H27" 1.0000 . ?

loop_
_geom_torsion_atom_site_label_1
_geom_torsion_atom_site_label_2
_geom_torsion_atom_site_label_3
_geom_torsion_atom_site_label_4
_geom_torsion
_geom_torsion_site_symmetry_1
_geom_torsion_site_symmetry_2
_geom_torsion_site_symmetry_3
_geom_torsion_site_symmetry_4
_geom_torsion_publ_flag
C9 N2 N3 C10 0.2(3) . . . . ?
Re1 N2 N3 C10 169.5(2) . . . . ?
C8 N1 C4 C5 -1.5(4) . . . . ?
Re1 N1 C4 C5 177.0(2) . . . . ?
N1 C4 C5 C6 -0.3(5) . . . . ?
C4 C5 C6 C7 1.7(5) . . . . ?
C5 C6 C7 C8 -1.2(4) . . . . ?
C4 N1 C8 C7 2.1(4) . . . . ?
Re1 N1 C8 C7 -176.6(2) . . . . ?
C4 N1 C8 C9 179.9(2) . . . . ?
Re1 N1 C8 C9 1.2(3) . . . . ?
C6 C7 C8 N1 -0.7(4) . . . . ?
C6 C7 C8 C9 -178.2(3) . . . . ?
N3 N2 C9 N4 0.2(3) . . . . ?
Re1 N2 C9 N4 -171.15(18) . . . . ?
N3 N2 C9 C8 -178.7(2) . . . . ?
Re1 N2 C9 C8 10.0(3) . . . . ?
C10 N4 C9 N2 -0.4(3) . . . . ?
C11 N4 C9 N2 -177.5(3) . . . . ?
C10 N4 C9 C8 178.2(3) . . . . ?
C11 N4 C9 C8 1.2(5) . . . . ?
N1 C8 C9 N2 -7.3(4) . . . . ?
C7 C8 C9 N2 170.4(3) . . . . ?
N1 C8 C9 N4 174.2(3) . . . . ?
C7 C8 C9 N4 -8.1(5) . . . . ?
N2 N3 C10 N4 -0.5(4) . . . . ?
C9 N4 C10 N3 0.6(4) . . . . ?
C11 N4 C10 N3 177.8(3) . . . . ?
C9 N4 C11 C16 -70.6(4) . . . . ?
C10 N4 C11 C16 112.9(4) . . . . ?
C9 N4 C11 C12 111.8(4) . . . . ?
C10 N4 C11 C12 -64.7(4) . . . . ?
C16 C11 C12 C13 1.2(5) . . . . ?
N4 C11 C12 C13 178.8(3) . . . . ?
C11 C12 C13 C14 -0.9(5) . . . . ?
C12 C13 C14 C15 1.2(5) . . . . ?
C12 C13 C14 C17 -177.8(3) . . . . ?
C13 C14 C15 C16 -1.7(5) . . . . ?
C17 C14 C15 C16 177.2(3) . . . . ?
C12 C11 C16 C15 -1.7(5) . . . . ?
N4 C11 C16 C15 -179.2(3) . . . . ?
C14 C15 C16 C11 1.9(5) . . . . ?
C15 C14 C17 C18 -124.2(3) . . . . ?
C13 C14 C17 C18 54.7(4) . . . . ?
C15 C14 C17 C24 -4.3(4) . . . . ?
C13 C14 C17 C24 174.6(3) . . . . ?
C15 C14 C17 C25 116.6(3) . . . . ?
C13 C14 C17 C25 -64.5(4) . . . . ?
C14 C17 C18 C19 -177.8(3) . . . . ?
C24 C17 C18 C19 59.4(3) . . . . ?
C25 C17 C18 C19 -58.1(4) . . . . ?
C17 C18 C19 C26 -60.7(4) . . . . ?
C17 C18 C19 C20 59.9(4) . . . . ?
C26 C19 C20 C21 59.3(4) . . . . ?
C18 C19 C20 C21 -60.6(4) . . . . ?
C19 C20 C21 C22 -59.3(4) . . . . ?
C19 C20 C21 C25 61.0(4) . . . . ?
C25 C21 C22 C23 -59.4(4) . . . . ?
C20 C21 C22 C23 60.6(4) . . . . ?
C21 C22 C23 C26 -61.0(4) . . . . ?
C21 C22 C23 C24 59.4(4) . . . . ?
C26 C23 C24 C17 59.7(4) . . . . ?
C22 C23 C24 C17 -60.1(4) . . . . ?
C18 C17 C24 C23 -58.6(4) . . . . ?
C14 C17 C24 C23 -178.8(3) . . . . ?
C25 C17 C24 C23 59.4(4) . . . . ?
C22 C21 C25 C17 59.9(4) . . . . ?
C20 C21 C25 C17 -60.1(4) . . . . ?
C18 C17 C25 C21 58.2(4) . . . . ?
C14 C17 C25 C21 177.2(3) . . . . ?
C24 C17 C25 C21 -59.2(4) . . . . ?
C22 C23 C26 C19 60.4(4) . . . . ?
C24 C23 C26 C19 -59.7(4) . . . . ?
C20 C19 C26 C23 -60.3(4) . . . . ?
C18 C19 C26 C23 59.8(4) . . . . ?
